data_4062375
_journal_name_full Organometallics
_journal_year 2003
_chemical_formula_sum 'C47 H39 N4 O S2 Yb'
_chemical_formula_weight 912.98
_space_group_IT_number 2
_symmetry_cell_setting triclinic
_symmetry_space_group_name_Hall '-P 1'
_symmetry_space_group_name_H-M 'P -1'
_cell_angle_alpha 74.266(12)
_cell_angle_beta 71.540(11)
_cell_angle_gamma 66.508(11)
_cell_formula_units_Z 2
_cell_length_a 12.957(11)
_cell_length_b 14.860(12)
_cell_length_c 14.880(12)
_cell_measurement_temperature 298(2)
_cell_volume 2458(3)
_diffrn_ambient_temperature 298(2)
_exptl_crystal_density_diffrn 1.234
_cod_depositor_comments
;
The following automatic conversions were performed:
'_symmetry_cell_setting' value 'Triclinic' changed to 'triclinic'
according to '/home/saulius/struct/CIF-dictionaries/cif_core.dic'
dictionary named 'cif_core.dic' version 2.4.1 from 2010-06-29.

Automatic conversion script
Id: cif_fix_enum 1527 2010-12-29 10:47:43Z saulius 
;
_cod_original_sg_symbol_H-M P-1
_cod_database_code 4062375

loop_
_symmetry_equiv_pos_as_xyz
'x, y, z'
'-x, -y, -z'

loop_
_atom_site_label
_atom_site_type_symbol
_atom_site_fract_x
_atom_site_fract_y
_atom_site_fract_z
_atom_site_U_iso_or_equiv
_atom_site_adp_type
_atom_site_occupancy
_atom_site_symmetry_multiplicity
_atom_site_calc_flag
_atom_site_refinement_flags
_atom_site_disorder_assembly
_atom_site_disorder_group
Yb1 Yb 0.13150(7) 0.75053(6) 0.43941(6) 0.0492(2) Uani 1 1 d . . .
S1 S 0.0546(4) 0.9557(4) 0.3915(3) 0.0668(13) Uani 1 1 d . . .
S2 S 0.1662(4) 0.5831(4) 0.3773(4) 0.0710(14) Uani 1 1 d . . .
O1 O -0.0403(11) 0.7441(9) 0.5555(12) 0.078(4) Uani 1 1 d . . .
C1 C 0.2177(15) 0.7766(13) 0.5623(15) 0.110(7) Uani 1 1 d GU . .
H1A H 0.1904 0.8374 0.5896 0.132 Uiso 1 1 calc R . .
C2 C 0.1891(14) 0.6948(17) 0.6055(12) 0.118(10) Uani 1 1 d GU . .
H2A H 0.1364 0.6871 0.6687 0.142 Uiso 1 1 calc R . .
C3 C 0.2598(17) 0.6210(14) 0.5553(14) 0.121(8) Uani 1 1 d GU . .
H3A H 0.2670 0.5507 0.5760 0.145 Uiso 1 1 calc R . .
C4 C 0.3321(13) 0.6572(14) 0.4810(12) 0.089(7) Uani 1 1 d GU . .
H4A H 0.4016 0.6172 0.4399 0.107 Uiso 1 1 calc R . .
C5 C 0.3061(15) 0.7533(14) 0.4854(12) 0.092(7) Uani 1 1 d GU . .
H5A H 0.3541 0.7941 0.4484 0.111 Uiso 1 1 calc R . .
C6 C 0.1635(14) 0.9173(15) 0.2872(12) 0.059(5) Uani 1 1 d . . .
C7 C 0.2852(11) 0.7910(10) 0.1963(9) 0.064(5) Uani 1 1 d G . .
C8 C 0.3926(12) 0.7160(11) 0.1970(9) 0.083(6) Uani 1 1 d G . .
H8A H 0.4204 0.6939 0.2524 0.099 Uiso 1 1 calc R . .
C9 C 0.4582(13) 0.6741(12) 0.1146(11) 0.098(8) Uani 1 1 d G . .
H9A H 0.5298 0.6241 0.1151 0.118 Uiso 1 1 calc R . .
C10 C 0.4165(15) 0.7071(12) 0.0315(10) 0.102(8) Uani 1 1 d G . .
H10A H 0.4602 0.6792 -0.0235 0.122 Uiso 1 1 calc R . .
C11 C 0.3090(14) 0.7821(12) 0.0308(11) 0.083(7) Uani 1 1 d G . .
H11A H 0.2812 0.8042 -0.0246 0.100 Uiso 1 1 calc R . .
C12 C 0.2434(10) 0.8241(10) 0.1132(11) 0.073(6) Uani 1 1 d G . .
H12A H 0.1717 0.8740 0.1127 0.088 Uiso 1 1 calc R . .
N1 N 0.2170(7) 0.8252(6) 0.2852(5) 0.049(3) Uani 1 1 d . . .
C13 C 0.2949(7) 1.0078(6) 0.1781(5) 0.064(5) Uani 1 1 d R . .
C14 C 0.3973(7) 0.9505(6) 0.2070(5) 0.072(6) Uani 1 1 d R . .
H14A H 0.4003 0.8937 0.2534 0.086 Uiso 1 1 calc R . .
C15 C 0.4951(7) 0.9780(6) 0.1666(5) 0.119(10) Uani 1 1 d R . .
H15A H 0.5635 0.9397 0.1859 0.143 Uiso 1 1 calc R . .
C16 C 0.4905(7) 1.0629(6) 0.0973(5) 0.104(9) Uani 1 1 d R . .
H16A H 0.5559 1.0813 0.0702 0.125 Uiso 1 1 calc R . .
C17 C 0.3881(7) 1.1202(6) 0.0683(5) 0.127(11) Uani 1 1 d R . .
H17A H 0.3851 1.1770 0.0219 0.152 Uiso 1 1 calc R . .
C18 C 0.2903(7) 1.0927(6) 0.1087(5) 0.073(6) Uani 1 1 d R . .
N2 N 0.1920(9) 0.9945(6) 0.2151(5) 0.058(4) Uani 1 1 d . . .
C19 C 0.1638(9) 1.1423(6) 0.1019(5) 0.078(6) Uani 1 1 d R . .
C20 C 0.1027(9) 1.2269(6) 0.0470(5) 0.128(12) Uani 1 1 d R . .
H20A H 0.1410 1.2675 0.0023 0.154 Uiso 1 1 calc R . .
C21 C -0.0155(9) 1.2508(6) 0.0591(5) 0.119(9) Uani 1 1 d R . .
H21A H -0.0563 1.3073 0.0223 0.143 Uiso 1 1 calc R . .
C22 C -0.0726(9) 1.1901(6) 0.1260(5) 0.144(12) Uani 1 1 d R . .
H22A H -0.1517 1.2060 0.1340 0.172 Uiso 1 1 calc R . .
C23 C -0.0116(9) 1.1055(6) 0.1809(5) 0.091(8) Uani 1 1 d R . .
H23A H -0.0498 1.0649 0.2256 0.109 Uiso 1 1 calc R . .
C24 C 0.1066(9) 1.0816(6) 0.1688(5) 0.087(7) Uani 1 1 d R . .
C25 C 0.0635(6) 0.6617(6) 0.3185(6) 0.047(4) Uani 1 1 d . . .
C26 C -0.0667(6) 0.8379(6) 0.2792(6) 0.054(5) Uani 1 1 d R . .
C27 C -0.0594(6) 0.8453(6) 0.1824(6) 0.096(8) Uani 1 1 d R . .
H27A H -0.0011 0.7976 0.1477 0.115 Uiso 1 1 calc R . .
C28 C -0.1391(6) 0.9241(6) 0.1375(6) 0.138(12) Uani 1 1 d R . .
H28A H -0.1342 0.9290 0.0727 0.165 Uiso 1 1 calc R . .
C29 C -0.2261(6) 0.9954(6) 0.1894(6) 0.093(8) Uani 1 1 d R . .
H29A H -0.2795 1.0481 0.1593 0.111 Uiso 1 1 calc R . .
C30 C -0.2335(6) 0.9880(6) 0.2862(6) 0.100(8) Uani 1 1 d R . .
H30A H -0.2917 1.0358 0.3209 0.120 Uiso 1 1 calc R . .
C31 C -0.1538(6) 0.9093(6) 0.3311(6) 0.087(7) Uani 1 1 d R . .
H31A H -0.1587 0.9043 0.3959 0.104 Uiso 1 1 calc R . .
N3 N 0.0100(7) 0.7569(6) 0.3324(6) 0.069(4) Uani 1 1 d . . .
C32 C -0.0931(7) 0.6254(6) 0.2742(6) 0.063(5) Uani 1 1 d R . .
C33 C -0.1961(7) 0.6718(6) 0.3359(6) 0.072(5) Uani 1 1 d R . .
H33A H -0.1966 0.7100 0.3764 0.086 Uiso 1 1 calc R . .
C34 C -0.2983(7) 0.6610(6) 0.3372(6) 0.085(6) Uani 1 1 d R . .
H34A H -0.3672 0.6920 0.3784 0.102 Uiso 1 1 calc R . .
C35 C -0.2975(7) 0.6038(6) 0.2767(6) 0.133(13) Uani 1 1 d R . .
H35A H -0.3659 0.5966 0.2776 0.159 Uiso 1 1 calc R . .
C36 C -0.1946(7) 0.5575(6) 0.2150(6) 0.147(15) Uani 1 1 d R . .
H36A H -0.1940 0.5192 0.1746 0.177 Uiso 1 1 calc R . .
C37 C -0.0924(7) 0.5682(6) 0.2138(6) 0.073(6) Uani 1 1 d R . .
N4 N 0.0210(8) 0.6260(6) 0.2623(6) 0.059(4) Uani 1 1 d . . .
C38 C 0.0328(8) 0.5290(6) 0.1595(6) 0.100(8) Uani 1 1 d R . .
C39 C 0.0891(8) 0.4721(6) 0.0865(6) 0.110(10) Uani 1 1 d R . .
H39A H 0.0483 0.4459 0.0653 0.132 Uiso 1 1 calc R . .
C40 C 0.2063(8) 0.4543(6) 0.0451(6) 0.124(10) Uani 1 1 d RU . .
H40A H 0.2440 0.4162 -0.0037 0.149 Uiso 1 1 calc R . .
C41 C 0.2673(8) 0.4934(6) 0.0768(6) 0.105(8) Uani 1 1 d R . .
H41A H 0.3457 0.4815 0.0491 0.126 Uiso 1 1 calc R . .
C42 C 0.2109(8) 0.5503(6) 0.1498(6) 0.081(6) Uani 1 1 d R . .
H42A H 0.2517 0.5764 0.1710 0.097 Uiso 1 1 calc R . .
C43 C 0.0937(8) 0.5681(6) 0.1912(6) 0.067(5) Uani 1 1 d R . .
C44 C -0.081(2) 0.664(2) 0.577(2) 0.119(9) Uani 1 1 d U . .
H44A H -0.1100 0.6627 0.5251 0.142 Uiso 1 1 calc R . .
H44B H -0.0203 0.6009 0.5895 0.142 Uiso 1 1 calc R . .
C45 C -0.170(3) 0.681(3) 0.659(2) 0.162(13) Uani 1 1 d U . .
H45A H -0.1501 0.6247 0.7100 0.194 Uiso 1 1 calc R . .
H45B H -0.2397 0.6827 0.6462 0.194 Uiso 1 1 calc R . .
C46 C -0.195(3) 0.773(2) 0.694(2) 0.134(11) Uani 1 1 d U . .
H46A H -0.1697 0.7607 0.7522 0.161 Uiso 1 1 calc R . .
H46B H -0.2757 0.8149 0.7022 0.161 Uiso 1 1 calc R . .
C47 C -0.115(2) 0.8171(19) 0.6033(17) 0.101(8) Uani 1 1 d U . .
H47A H -0.1623 0.8682 0.5621 0.122 Uiso 1 1 calc R . .
H47B H -0.0738 0.8470 0.6236 0.122 Uiso 1 1 calc R . .

loop_
_atom_site_aniso_label
_atom_site_aniso_U_11
_atom_site_aniso_U_22
_atom_site_aniso_U_33
_atom_site_aniso_U_23
_atom_site_aniso_U_13
_atom_site_aniso_U_12
Yb1 0.0606(4) 0.0483(4) 0.0481(4) -0.0060(4) -0.0137(4) -0.0288(3)
S1 0.079(3) 0.059(3) 0.060(3) -0.015(2) 0.002(2) -0.033(3)
S2 0.067(3) 0.054(3) 0.097(4) -0.020(3) -0.024(3) -0.016(3)
O1 0.091(9) 0.058(8) 0.087(9) -0.024(9) 0.012(10) -0.046(7)
C1 0.108(10) 0.115(11) 0.117(10) -0.032(9) -0.040(9) -0.028(8)
C2 0.113(12) 0.133(13) 0.114(12) -0.013(9) -0.042(9) -0.042(9)
C3 0.119(11) 0.124(12) 0.120(11) -0.009(9) -0.049(9) -0.033(8)
C4 0.072(9) 0.102(11) 0.094(10) -0.031(8) -0.034(7) -0.010(8)
C5 0.090(10) 0.102(11) 0.096(10) 0.003(8) -0.045(8) -0.040(8)
C6 0.045(10) 0.079(14) 0.052(10) -0.010(10) -0.012(8) -0.020(10)
C7 0.066(11) 0.027(9) 0.079(13) 0.000(9) -0.003(10) -0.014(9)
C8 0.097(16) 0.090(17) 0.062(13) -0.020(12) -0.007(12) -0.038(15)
C9 0.088(15) 0.065(15) 0.086(16) -0.013(13) 0.027(13) -0.007(13)
C10 0.14(2) 0.11(2) 0.067(15) 0.004(13) -0.012(15) -0.07(2)
C11 0.079(14) 0.066(15) 0.111(19) -0.014(13) -0.039(14) -0.018(12)
C12 0.060(12) 0.079(16) 0.092(15) -0.020(12) -0.018(12) -0.032(11)
N1 0.049(8) 0.030(7) 0.059(8) -0.018(6) 0.006(7) -0.011(6)
C13 0.064(12) 0.065(13) 0.063(12) -0.016(10) 0.014(10) -0.040(11)
C14 0.068(12) 0.097(17) 0.065(12) -0.024(11) -0.012(10) -0.041(13)
C15 0.13(2) 0.16(3) 0.092(19) 0.003(17) 0.006(15) -0.12(2)
C16 0.055(12) 0.12(2) 0.14(2) -0.042(18) 0.019(14) -0.060(15)
C17 0.12(2) 0.10(2) 0.15(3) -0.015(17) 0.051(19) -0.088(18)
C18 0.089(14) 0.087(16) 0.064(12) -0.038(11) 0.018(11) -0.062(13)
N2 0.064(9) 0.049(10) 0.060(9) -0.001(7) -0.008(8) -0.031(8)
C19 0.14(2) 0.047(12) 0.059(12) 0.013(9) -0.020(12) -0.058(13)
C20 0.24(4) 0.071(19) 0.084(17) 0.011(14) -0.02(2) -0.09(2)
C21 0.13(2) 0.12(3) 0.11(2) -0.023(18) -0.023(19) -0.05(2)
C22 0.16(3) 0.062(18) 0.17(3) 0.003(18) -0.03(2) -0.009(19)
C23 0.13(2) 0.040(12) 0.069(14) 0.004(10) -0.016(14) -0.010(14)
C24 0.131(19) 0.068(15) 0.061(13) -0.035(11) 0.012(13) -0.044(15)
C25 0.049(9) 0.047(10) 0.054(10) -0.019(8) -0.003(8) -0.023(8)
C26 0.020(8) 0.065(12) 0.069(11) -0.005(9) -0.014(8) -0.007(8)
C27 0.106(18) 0.11(2) 0.091(16) 0.026(14) -0.050(14) -0.062(17)
C28 0.23(4) 0.10(2) 0.14(2) 0.027(18) -0.14(3) -0.08(2)
C29 0.070(14) 0.059(15) 0.114(19) 0.027(13) -0.036(14) -0.002(12)
C30 0.086(15) 0.061(15) 0.12(2) -0.010(14) 0.006(15) -0.016(13)
C31 0.054(12) 0.081(17) 0.122(19) -0.014(14) -0.033(13) -0.012(12)
N3 0.058(9) 0.084(13) 0.068(10) -0.011(9) -0.014(8) -0.030(9)
C32 0.082(13) 0.044(11) 0.086(13) 0.013(9) -0.050(11) -0.037(10)
C33 0.066(12) 0.046(11) 0.089(14) -0.016(10) -0.009(11) -0.009(10)
C34 0.070(14) 0.083(17) 0.105(17) -0.029(13) -0.016(13) -0.025(13)
C35 0.090(18) 0.11(2) 0.15(3) -0.014(19) 0.040(18) -0.040(18)
C36 0.25(4) 0.13(2) 0.18(3) 0.08(2) -0.18(3) -0.15(3)
C37 0.101(15) 0.039(11) 0.099(16) 0.007(10) -0.061(13) -0.027(11)
N4 0.073(10) 0.050(9) 0.063(9) -0.022(7) -0.019(8) -0.021(8)
C38 0.13(2) 0.049(14) 0.13(2) -0.006(14) -0.046(18) -0.022(15)
C39 0.17(3) 0.051(14) 0.14(2) -0.031(14) -0.09(2) -0.025(16)
C40 0.132(13) 0.126(13) 0.116(12) -0.034(9) -0.029(9) -0.037(9)
C41 0.088(16) 0.13(2) 0.100(19) -0.019(16) -0.023(14) -0.042(17)
C42 0.093(16) 0.057(13) 0.110(17) -0.033(12) -0.044(14) -0.015(12)
C43 0.076(13) 0.055(13) 0.072(13) -0.021(10) -0.005(11) -0.027(11)
C44 0.115(11) 0.107(12) 0.132(12) -0.026(9) -0.019(9) -0.041(8)
C45 0.168(16) 0.152(16) 0.164(16) -0.023(9) -0.024(9) -0.069(10)
C46 0.141(14) 0.133(14) 0.136(14) -0.034(9) -0.015(9) -0.061(10)
C47 0.114(11) 0.088(10) 0.120(12) -0.036(8) -0.001(8) -0.061(8)

loop_
_geom_bond_atom_site_label_1
_geom_bond_atom_site_label_2
_geom_bond_distance
_geom_bond_site_symmetry_2
_geom_bond_publ_flag
Yb1 O1 2.365(13) . ?
Yb1 N1 2.390(7) . ?
Yb1 N3 2.532(8) . ?
Yb1 C5 2.580(15) . ?
Yb1 C4 2.597(14) . ?
Yb1 C1 2.600(18) . ?
Yb1 C3 2.628(16) . ?
Yb1 C2 2.630(17) . ?
Yb1 S2 2.709(5) . ?
Yb1 S1 2.766(6) . ?
Yb1 C6 2.937(19) . ?
Yb1 C25 2.995(9) . ?
S1 C6 1.782(17) . ?
S2 C25 1.687(9) . ?
O1 C47 1.33(2) . ?
O1 C44 1.41(3) . ?
C1 C2 1.346(11) . ?
C1 C5 1.346(11) . ?
C1 H1A 0.9800 . ?
C2 C3 1.346(11) . ?
C2 H2A 0.9800 . ?
C3 C4 1.346(11) . ?
C3 H3A 0.9800 . ?
C4 C5 1.346(11) . ?
C4 H4A 0.9800 . ?
C5 H5A 0.9800 . ?
C6 N1 1.27(2) . ?
C6 N2 1.42(2) . ?
C7 C8 1.395(8) . ?
C7 C12 1.395(8) . ?
C7 N1 1.435(14) . ?
C8 C9 1.395(8) . ?
C8 H8A 0.9300 . ?
C9 C10 1.395(8) . ?
C9 H9A 0.9300 . ?
C10 C11 1.395(8) . ?
C10 H10A 0.9300 . ?
C11 C12 1.395(8) . ?
C11 H11A 0.9300 . ?
C12 H12A 0.9300 . ?
C13 N2 1.344(12) . ?
C13 C14 1.3900 . ?
C13 C18 1.3900 . ?
C14 C15 1.3901 . ?
C14 H14A 0.9300 . ?
C15 C16 1.3899 . ?
C15 H15A 0.9300 . ?
C16 C17 1.3900 . ?
C16 H16A 0.9300 . ?
C17 C18 1.3901 . ?
C17 H17A 0.9300 . ?
C18 C19 1.531(13) . ?
N2 C24 1.4934 . ?
C19 C20 1.3901 . ?
C19 C24 1.3901 . ?
C20 C21 1.3899 . ?
C20 H20A 0.9300 . ?
C21 C22 1.3900 . ?
C21 H21A 0.9300 . ?
C22 C23 1.3899 . ?
C22 H22A 0.9300 . ?
C23 C24 1.3899 . ?
C23 H23A 0.9300 . ?
C25 N3 1.345(12) . ?
C25 N4 1.433(12) . ?
C26 C27 1.3899 . ?
C26 C31 1.3900 . ?
C26 N3 1.446(10) . ?
C27 C28 1.3900 . ?
C27 H27A 0.9300 . ?
C28 C29 1.3899 . ?
C28 H28A 0.9300 . ?
C29 C30 1.3900 . ?
C29 H29A 0.9300 . ?
C30 C31 1.3900 . ?
C30 H30A 0.9300 . ?
C31 H31A 0.9300 . ?
C32 C33 1.3899 . ?
C32 C37 1.3901 . ?
C32 N4 1.435(12) . ?
C33 C34 1.3900 . ?
C33 H33A 0.9300 . ?
C34 C35 1.3899 . ?
C34 H34A 0.9300 . ?
C35 C36 1.3900 . ?
C35 H35A 0.9300 . ?
C36 C37 1.3898 . ?
C36 H36A 0.9300 . ?
C37 C38 1.515(12) . ?
N4 C43 1.4010 . ?
C38 C39 1.3900 . ?
C38 C43 1.3901 . ?
C39 C40 1.3900 . ?
C39 H39A 0.9300 . ?
C40 C41 1.3899 . ?
C40 H40A 0.9300 . ?
C41 C42 1.3900 . ?
C41 H41A 0.9300 . ?
C42 C43 1.3900 . ?
C42 H42A 0.9300 . ?
C44 C45 1.38(4) . ?
C44 H44A 0.9700 . ?
C44 H44B 0.9700 . ?
C45 C46 1.48(4) . ?
C45 H45A 0.9700 . ?
C45 H45B 0.9700 . ?
C46 C47 1.57(3) . ?
C46 H46A 0.9700 . ?
C46 H46B 0.9700 . ?
C47 H47A 0.9700 . ?
C47 H47B 0.9700 . ?
